data_7152877
loop_
_publ_author_name
'Rowley, Julian H.'
'Yau, Sze Chak'
'Kariuki, Benson M.'
'Kennedy, Alan R.'
'Tomkinson, Nicholas C. O.'

_publ_section_title
;
 Readily accessible chiral at nitrogen cage structures.
;
_journal_issue 13
_journal_name_full 'Organic &amp; biomolecular chemistry'
_journal_page_first 2198
_journal_page_last 2205
_journal_paper_doi 10.1039/c3ob27458f
_journal_volume 11
_journal_year 2013
_chemical_absolute_configuration syn
_chemical_formula_moiety 'C11 H20 N4 O2'
_chemical_formula_sum 'C11 H20 N4 O2'
_chemical_formula_weight 240.31
_chemical_name_systematic
;
?
;
_space_group_IT_number 96
_symmetry_cell_setting tetragonal
_symmetry_space_group_name_Hall 'P 4nw 2abw'
_symmetry_space_group_name_H-M 'P 43 21 2'
_atom_sites_solution_hydrogens geom
_atom_sites_solution_primary direct
_atom_sites_solution_secondary difmap
_audit_creation_method SHELXL-97
_cell_angle_alpha 90.00
_cell_angle_beta 90.00
_cell_angle_gamma 90.00
_cell_formula_units_Z 4
_cell_length_a 7.9849(3)
_cell_length_b 7.9849(3)
_cell_length_c 19.6071(8)
_cell_measurement_reflns_used 1261
_cell_measurement_temperature 150(2)
_cell_measurement_theta_max 27.55
_cell_measurement_theta_min 3.76
_cell_volume 1250.12(8)
_computing_cell_refinement DENZO/SCALEPACK
_computing_data_collection 'cOLLECT,Nonius BV, 1997-2001'
_computing_data_reduction DENZO/SCALEPACK
_computing_structure_refinement SHELXL-97
_computing_structure_solution SHELXs-97
_diffrn_ambient_temperature 150(2)
_diffrn_measured_fraction_theta_full 0.996
_diffrn_measured_fraction_theta_max 0.996
_diffrn_measurement_device_type 'Nonius KappaCCD'
_diffrn_measurement_method 'CCD scans'
_diffrn_radiation_monochromator graphite
_diffrn_radiation_source 'fine-focus sealed tube'
_diffrn_radiation_type MoK\a
_diffrn_radiation_wavelength 0.71073
_diffrn_reflns_av_R_equivalents 0.0256
_diffrn_reflns_av_sigmaI/netI 0.0433
_diffrn_reflns_limit_h_max 10
_diffrn_reflns_limit_h_min -10
_diffrn_reflns_limit_k_max 7
_diffrn_reflns_limit_k_min -7
_diffrn_reflns_limit_l_max 25
_diffrn_reflns_limit_l_min -17
_diffrn_reflns_number 2349
_diffrn_reflns_theta_full 27.55
_diffrn_reflns_theta_max 27.55
_diffrn_reflns_theta_min 3.76
_exptl_absorpt_coefficient_mu 0.090
_exptl_absorpt_correction_T_max 0.9955
_exptl_absorpt_correction_T_min 0.9648
_exptl_absorpt_correction_type empirical
_exptl_absorpt_process_details Denzo/scalepack
_exptl_crystal_colour colourless
_exptl_crystal_density_diffrn 1.277
_exptl_crystal_density_method 'not measured'
_exptl_crystal_description plate
_exptl_crystal_F_000 520
_exptl_crystal_size_max 0.40
_exptl_crystal_size_mid 0.20
_exptl_crystal_size_min 0.05
_refine_diff_density_max 0.184
_refine_diff_density_min -0.170
_refine_diff_density_rms 0.036
_refine_ls_abs_structure_details 'Flack H D (1983), Acta Cryst. A39, 876-881'
_refine_ls_abs_structure_Flack 0(2)
_refine_ls_extinction_coef 0.112(13)
_refine_ls_extinction_expression Fc^*^=kFc[1+0.001xFc^2^\l^3^/sin(2\q)]^-1/4^
_refine_ls_extinction_method SHELXL
_refine_ls_goodness_of_fit_ref 1.020
_refine_ls_hydrogen_treatment mixed
_refine_ls_matrix_type full
_refine_ls_number_parameters 85
_refine_ls_number_reflns 1446
_refine_ls_number_restraints 0
_refine_ls_restrained_S_all 1.020
_refine_ls_R_factor_all 0.0507
_refine_ls_R_factor_gt 0.0414
_refine_ls_shift/su_max 0.016
_refine_ls_shift/su_mean 0.003
_refine_ls_structure_factor_coef Fsqd
_refine_ls_weighting_details 'calc w=1/[\s^2^(Fo^2^)+(0.0627P)^2^+0.1489P] where P=(Fo^2^+2Fc^2^)/3'
_refine_ls_weighting_scheme calc
_refine_ls_wR_factor_gt 0.1043
_refine_ls_wR_factor_ref 0.1118
_reflns_number_gt 1261
_reflns_number_total 1446
_reflns_threshold_expression >2\s(I)
_cod_data_source_file c3ob27458f.txt
_cod_data_source_block nct0910
_cod_depositor_comments
;
The following automatic conversions were performed:

'_symmetry_cell_setting' value 'Tetragonal' changed to 'tetragonal'
according to /home/saulius/struct/CIF-dictionaries/cif_core.dic
dictionary named 'cif_core.dic' version 2.4.2 from 2011-04-26.

Automatic conversion script
Id: cif_fix_values 1891 2012-01-12 08:04:46Z andrius 
;
_cod_original_sg_symbol_H-M P43212
_cod_database_code 7152877

loop_
_symmetry_equiv_pos_as_xyz
'x, y, z'
'x+1/2, -y+1/2, -z+1/4'
'-x, -y, z+1/2'
'-x+1/2, y+1/2, -z+3/4'
'y, x, -z'
'y+1/2, -x+1/2, z+1/4'
'-y+1/2, x+1/2, z+3/4'
'-y, -x, -z+1/2'

loop_
_atom_site_label
_atom_site_type_symbol
_atom_site_fract_x
_atom_site_fract_y
_atom_site_fract_z
_atom_site_U_iso_or_equiv
_atom_site_adp_type
_atom_site_occupancy
_atom_site_symmetry_multiplicity
_atom_site_calc_flag
_atom_site_refinement_flags
H3 H 0.7101(19) 0.6056(19) 0.0279(8) 0.019(4) Uiso 1 1 d .
C1 C 0.41588(19) 0.3017(2) 0.07628(8) 0.0269(4) Uani 1 1 d .
C2 C 0.63805(19) 0.30683(19) -0.01292(8) 0.0269(4) Uani 1 1 d .
H2A H 0.7285 0.3225 0.0210 0.032 Uiso 1 1 calc R
H2B H 0.6793 0.2258 -0.0473 0.032 Uiso 1 1 calc R
C3 C 0.60550(19) 0.60550(19) 0.0000 0.0270(5) Uani 1 2 d S
C4 C 0.4696(2) 0.47906(19) 0.09921(7) 0.0269(4) Uani 1 1 d .
H4 H 0.5887 0.4701 0.1146 0.032 Uiso 1 1 calc R
C5 C 0.3682(3) 0.5318(2) 0.16122(9) 0.0416(5) Uani 1 1 d .
H5A H 0.3993 0.6460 0.1744 0.062 Uiso 1 1 calc R
H5B H 0.3914 0.4552 0.1991 0.062 Uiso 1 1 calc R
H5C H 0.2486 0.5281 0.1501 0.062 Uiso 1 1 calc R
C6 C 0.4383(2) 0.0644(2) 0.00140(10) 0.0381(5) Uani 1 1 d .
H6A H 0.4703 -0.0174 0.0363 0.057 Uiso 1 1 calc R
H6B H 0.4910 0.0347 -0.0421 0.057 Uiso 1 1 calc R
H6C H 0.3162 0.0642 -0.0040 0.057 Uiso 1 1 calc R
N1 N 0.49370(15) 0.23087(15) 0.02215(6) 0.0265(4) Uani 1 1 d .
N2 N 0.46494(15) 0.61070(15) 0.04679(7) 0.0248(3) Uani 1 1 d .
O1 O 0.30428(16) 0.22696(16) 0.10702(6) 0.0401(4) Uani 1 1 d .

loop_
_atom_site_aniso_label
_atom_site_aniso_U_11
_atom_site_aniso_U_22
_atom_site_aniso_U_33
_atom_site_aniso_U_23
_atom_site_aniso_U_13
_atom_site_aniso_U_12
C1 0.0280(8) 0.0264(8) 0.0265(8) 0.0058(6) -0.0016(6) -0.0012(6)
C2 0.0249(7) 0.0279(8) 0.0279(8) -0.0016(6) 0.0008(6) 0.0037(6)
C3 0.0250(7) 0.0250(7) 0.0310(12) -0.0003(7) 0.0003(7) -0.0038(9)
C4 0.0276(8) 0.0289(8) 0.0244(8) -0.0009(6) -0.0028(6) -0.0001(7)
C5 0.0528(11) 0.0454(11) 0.0265(8) -0.0031(8) 0.0021(8) 0.0046(9)
C6 0.0476(10) 0.0217(8) 0.0449(10) -0.0024(8) -0.0074(9) -0.0041(7)
N1 0.0306(7) 0.0204(7) 0.0286(7) 0.0004(5) -0.0015(6) -0.0017(5)
N2 0.0241(7) 0.0219(6) 0.0284(7) -0.0015(5) -0.0022(5) -0.0001(5)
O1 0.0410(7) 0.0400(8) 0.0393(7) 0.0090(6) 0.0068(6) -0.0104(6)

loop_
_atom_type_symbol
_atom_type_description
_atom_type_scat_dispersion_real
_atom_type_scat_dispersion_imag
_atom_type_scat_source
C C 0.0033 0.0016 'International Tables Vol C Tables 4.2.6.8 and 6.1.1.4'
H H 0.0000 0.0000 'International Tables Vol C Tables 4.2.6.8 and 6.1.1.4'
N N 0.0061 0.0033 'International Tables Vol C Tables 4.2.6.8 and 6.1.1.4'
O O 0.0106 0.0060 'International Tables Vol C Tables 4.2.6.8 and 6.1.1.4'

loop_
_geom_angle_atom_site_label_1
_geom_angle_atom_site_label_2
_geom_angle_atom_site_label_3
_geom_angle
_geom_angle_site_symmetry_1
_geom_angle_site_symmetry_3
O1 C1 N1 120.92(15) . .
O1 C1 C4 120.17(14) . .
N1 C1 C4 118.91(13) . .
N2 C2 N1 117.17(13) 5 .
N2 C2 H2A 108.0 5 .
N1 C2 H2A 108.0 . .
N2 C2 H2B 108.0 5 .
N1 C2 H2B 108.0 . .
H2A C2 H2B 107.2 . .
N2 C3 N2 116.39(17) . 5
N2 C3 H3 107.5(9) . .
N2 C3 H3 108.9(9) 5 .
N2 C4 C5 110.35(13) . .
N2 C4 C1 116.38(12) . .
C5 C4 C1 109.80(13) . .
N2 C4 H4 106.6 . .
C5 C4 H4 106.6 . .
C1 C4 H4 106.6 . .
C4 C5 H5A 109.5 . .
C4 C5 H5B 109.5 . .
H5A C5 H5B 109.5 . .
C4 C5 H5C 109.5 . .
H5A C5 H5C 109.5 . .
H5B C5 H5C 109.5 . .
N1 C6 H6A 109.5 . .
N1 C6 H6B 109.5 . .
H6A C6 H6B 109.5 . .
N1 C6 H6C 109.5 . .
H6A C6 H6C 109.5 . .
H6B C6 H6C 109.5 . .
C1 N1 C6 117.40(13) . .
C1 N1 C2 123.58(12) . .
C6 N1 C2 118.85(13) . .
C2 N2 C3 112.98(11) 5 .
C2 N2 C4 116.85(12) 5 .
C3 N2 C4 113.72(10) . .

loop_
_geom_bond_atom_site_label_1
_geom_bond_atom_site_label_2
_geom_bond_distance
_geom_bond_site_symmetry_2
C1 O1 1.2304(18) .
C1 N1 1.354(2) .
C1 C4 1.546(2) .
C2 N2 1.4430(19) 5
C2 N1 1.4728(19) .
C2 H2A 0.9900 .
C2 H2B 0.9900 .
C3 N2 1.4501(17) .
C3 N2 1.4501(17) 5
C3 H3 0.999(16) .
C4 N2 1.4707(19) .
C4 C5 1.520(2) .
C4 H4 1.0000 .
C5 H5A 0.9800 .
C5 H5B 0.9800 .
C5 H5C 0.9800 .
C6 N1 1.4586(19) .
C6 H6A 0.9800 .
C6 H6B 0.9800 .
C6 H6C 0.9800 .
N2 C2 1.4430(19) 5
